data_7251568
loop_
_publ_author_name
'Priyadharsan, R. Rameshbabu'
'Karthikeyan, Subramanian'
'Pannipara, Mehboobali'
'Al-Sehemi, Abdullah G.'
'Moon, Dohyun'
'Anthony, Savarimuthu Philip'

_publ_section_title
;
 Dimethoxy-substituted triphenylamine-based donor--acceptor fluorophores:
 tunable solid-state emission and reversible thermofluorochromism
;
_journal_issue 6
_journal_name_full CrystEngComm
_journal_page_first 1083
_journal_page_last 1090
_journal_paper_doi 10.1039/D5CE01002K
_journal_volume 28
_journal_year 2026
_chemical_formula_moiety 'C24 H20 N2 O4, C H4 O'
_chemical_formula_sum 'C25 H24 N2 O5'
_chemical_formula_weight 432.46
_chemical_name_common DMT-CAA
_chemical_name_systematic '(Z)-2-cyano-3-(4-(diphenylamino)-2,6-dimethoxyphenyl) acrylic acid'
_space_group_crystal_system monoclinic
_space_group_IT_number 14
_space_group_name_Hall '-P 2ybc'
_space_group_name_H-M_alt 'P 1 21/c 1'
_atom_sites_solution_hydrogens geom
_audit_creation_method SHELXL-2019/3
_audit_update_record
;
2025-10-20 deposited with the CCDC.	2026-01-06 downloaded from the CCDC.
;
_cell_angle_alpha 90
_cell_angle_beta 100.30(3)
_cell_angle_gamma 90
_cell_formula_units_Z 4
_cell_length_a 8.3310(17)
_cell_length_b 15.739(3)
_cell_length_c 16.743(3)
_cell_measurement_reflns_used 62600
_cell_measurement_temperature 220(2)
_cell_measurement_theta_max 30.000
_cell_measurement_theta_min 0.361
_cell_volume 2160.0(7)
_computing_cell_refinement '<i>HKL3000sm</i>(Otwinowski & Minor, 1997)'
_computing_data_collection '<i>PAL BL2D-SMDC Program</i>(Shin et.al, 2016)'
_computing_data_reduction '<i>HKL3000sm</i>(Otwinowski & Minor, 1997)'
_computing_molecular_graphics '<i>DIAMOND 4</i>(Putx&Brandenburg, 2014)'
_computing_publication_material '<i>publCIF</i>(Westrip, 2010)'
_computing_structure_refinement '<i>SHELXL-2018</i>(Sheldrick, 2018)'
_computing_structure_solution '<i>SHELXT-2018</i>(Sheldrick, 2018)'
_diffrn_ambient_temperature 220(2)
_diffrn_measured_fraction_theta_full 0.998
_diffrn_measured_fraction_theta_max 0.999
_diffrn_measurement_device_type 'Rayonix MX225HS CCD area detector'
_diffrn_measurement_method 'omega scan'
_diffrn_radiation_type synchrotron
_diffrn_radiation_wavelength 0.630
_diffrn_reflns_av_R_equivalents 0.1219
_diffrn_reflns_av_unetI/netI 0.0991
_diffrn_reflns_Laue_measured_fraction_full 0.998
_diffrn_reflns_Laue_measured_fraction_max 0.999
_diffrn_reflns_limit_h_max 11
_diffrn_reflns_limit_h_min -11
_diffrn_reflns_limit_k_max 21
_diffrn_reflns_limit_k_min -21
_diffrn_reflns_limit_l_max 22
_diffrn_reflns_limit_l_min -22
_diffrn_reflns_number 20110
_diffrn_reflns_point_group_measured_fraction_full 0.998
_diffrn_reflns_point_group_measured_fraction_max 0.999
_diffrn_reflns_theta_full 22.210
_diffrn_reflns_theta_max 24.999
_diffrn_reflns_theta_min 2.202
_diffrn_source 'PLSII 2D bending magnet'
_exptl_absorpt_coefficient_mu 0.072
_exptl_absorpt_correction_T_max 1.000
_exptl_absorpt_correction_T_min 0.899
_exptl_absorpt_correction_type empirical
_exptl_absorpt_process_details '<i>HKL3000sm Scalepack</i>(Otwinowski et.al,2003)'
_exptl_crystal_colour yellow
_exptl_crystal_density_diffrn 1.330
_exptl_crystal_description block
_exptl_crystal_F_000 912
_exptl_crystal_size_max 0.049
_exptl_crystal_size_mid 0.028
_exptl_crystal_size_min 0.011
_refine_diff_density_max 0.293
_refine_diff_density_min -0.249
_refine_diff_density_rms 0.053
_refine_ls_extinction_coef 0.031(4)
_refine_ls_extinction_expression Fc^*^=kFc[1+0.001xFc^2^\l^3^/sin(2\q)]^-1/4^
_refine_ls_extinction_method 'SHELXL-2019/2 (Sheldrick 2019)'
_refine_ls_goodness_of_fit_ref 0.980
_refine_ls_hydrogen_treatment constr
_refine_ls_matrix_type full
_refine_ls_number_parameters 295
_refine_ls_number_reflns 5452
_refine_ls_number_restraints 0
_refine_ls_restrained_S_all 0.980
_refine_ls_R_factor_all 0.1645
_refine_ls_R_factor_gt 0.0715
_refine_ls_shift/su_max 0.000
_refine_ls_shift/su_mean 0.000
_refine_ls_structure_factor_coef Fsqd
_refine_ls_weighting_details 'w=1/[\s^2^(Fo^2^)+(0.0976P)^2^] where P=(Fo^2^+2Fc^2^)/3'
_refine_ls_weighting_scheme calc
_refine_ls_wR_factor_gt 0.1680
_refine_ls_wR_factor_ref 0.2163
_reflns_Friedel_coverage 0.000
_reflns_number_gt 2391
_reflns_number_total 5452
_reflns_threshold_expression 'I > 2\s(I)'
_cod_data_source_file d5ce01002k2.cif
_cod_data_source_block SPA1048
_cod_original_cell_volume 2160.0(8)
_cod_original_sg_symbol_H-M 'P 21/c'
_cod_database_code 7251568
_shelx_shelxl_version_number 2019/3
_shelx_space_group_comment
;
The symmetry employed for this shelxl refinement is uniquely defined
by the following loop, which should always be used as a source of
symmetry information in preference to the above space-group names.
They are only intended as comments.
;
_shelx_estimated_absorpt_t_min 0.996
_shelx_estimated_absorpt_t_max 0.999

loop_
_space_group_symop_operation_xyz
'x, y, z'
'-x, y+1/2, -z+1/2'
'-x, -y, -z'
'x, -y-1/2, z-1/2'

loop_
_atom_site_label
_atom_site_type_symbol
_atom_site_fract_x
_atom_site_fract_y
_atom_site_fract_z
_atom_site_U_iso_or_equiv
_atom_site_adp_type
_atom_site_occupancy
_atom_site_site_symmetry_order
_atom_site_calc_flag
_atom_site_refinement_flags_posn
_atom_site_refinement_flags_adp
_atom_site_refinement_flags_occupancy
_atom_site_disorder_assembly
_atom_site_disorder_group
O1 O 0.4379(3) 0.58296(13) 0.60509(11) 0.0516(6) Uani 1 1 d . . . . .
O2 O 0.0807(3) 0.38198(13) 0.46825(12) 0.0544(6) Uani 1 1 d . . . . .
O3 O 0.2593(3) 0.26312(15) 0.74425(14) 0.0689(7) Uani 1 1 d . . . . .
O4 O 0.2918(4) 0.40087(16) 0.77062(13) 0.0758(8) Uani 1 1 d . . . . .
H4A H 0.308202 0.384283 0.818441 0.114 Uiso 1 1 calc R U . . .
N1 N 0.2300(4) 0.62463(15) 0.32228(14) 0.0518(7) Uani 1 1 d . . . . .
N2 N 0.2526(5) 0.2284(2) 0.54324(19) 0.0755(10) Uani 1 1 d . . . . .
C1 C 0.2055(4) 0.58599(19) 0.24444(17) 0.0497(8) Uani 1 1 d . . . . .
C2 C 0.1009(5) 0.6221(2) 0.18097(18) 0.0546(9) Uani 1 1 d . . . . .
H2 H 0.042903 0.671608 0.189278 0.066 Uiso 1 1 calc R U . . .
C3 C 0.0810(5) 0.5856(2) 0.1047(2) 0.0637(10) Uani 1 1 d . . . . .
H3 H 0.010614 0.610864 0.060990 0.076 Uiso 1 1 calc R U . . .
C4 C 0.1628(5) 0.5132(2) 0.0925(2) 0.0644(10) Uani 1 1 d . . . . .
H4 H 0.148567 0.488468 0.040552 0.077 Uiso 1 1 calc R U . . .
C5 C 0.2653(5) 0.4765(2) 0.1557(2) 0.0619(10) Uani 1 1 d . . . . .
H5 H 0.319931 0.425850 0.147467 0.074 Uiso 1 1 calc R U . . .
C6 C 0.2895(4) 0.5134(2) 0.23189(18) 0.0566(9) Uani 1 1 d . . . . .
H6 H 0.362978 0.489038 0.274907 0.068 Uiso 1 1 calc R U . . .
C7 C 0.2301(4) 0.71482(19) 0.32769(17) 0.0453(8) Uani 1 1 d . . . . .
C8 C 0.1305(4) 0.7540(2) 0.3738(2) 0.0560(9) Uani 1 1 d . . . . .
H8 H 0.066978 0.721253 0.403297 0.067 Uiso 1 1 calc R U . . .
C9 C 0.1242(5) 0.8410(2) 0.3764(2) 0.0714(11) Uani 1 1 d . . . . .
H9 H 0.055700 0.867812 0.407608 0.086 Uiso 1 1 calc R U . . .
C10 C 0.2170(6) 0.8890(2) 0.3339(2) 0.0755(12) Uani 1 1 d . . . . .
H10 H 0.211362 0.948613 0.335562 0.091 Uiso 1 1 calc R U . . .
C11 C 0.3176(5) 0.8505(2) 0.2892(2) 0.0675(11) Uani 1 1 d . . . . .
H11 H 0.382525 0.883603 0.260741 0.081 Uiso 1 1 calc R U . . .
C12 C 0.3245(4) 0.7627(2) 0.28556(19) 0.0553(9) Uani 1 1 d . . . . .
H12 H 0.393358 0.736098 0.254420 0.066 Uiso 1 1 calc R U . . .
C13 C 0.2406(4) 0.57605(18) 0.39264(16) 0.0461(8) Uani 1 1 d . . . . .
C14 C 0.3348(4) 0.6060(2) 0.46361(17) 0.0489(8) Uani 1 1 d . . . . .
H14 H 0.391857 0.657584 0.463907 0.059 Uiso 1 1 calc R U . . .
C15 C 0.3438(4) 0.55925(19) 0.53369(16) 0.0440(7) Uani 1 1 d . . . . .
C16 C 0.2624(4) 0.48128(18) 0.53590(16) 0.0441(7) Uani 1 1 d . . . . .
C17 C 0.1670(4) 0.45419(18) 0.46271(17) 0.0442(7) Uani 1 1 d . . . . .
C18 C 0.1560(4) 0.50055(19) 0.39224(17) 0.0478(8) Uani 1 1 d . . . . .
H18 H 0.091044 0.480906 0.344025 0.057 Uiso 1 1 calc R U . . .
C19 C 0.5155(5) 0.6640(2) 0.60866(19) 0.0589(9) Uani 1 1 d . . . . .
H19A H 0.578053 0.673010 0.662675 0.088 Uiso 1 1 calc R U . . .
H19B H 0.433386 0.708103 0.596455 0.088 Uiso 1 1 calc R U . . .
H19C H 0.587823 0.666081 0.569283 0.088 Uiso 1 1 calc R U . . .
C20 C -0.0091(5) 0.3459(2) 0.39595(19) 0.0624(10) Uani 1 1 d . . . . .
H20A H -0.064129 0.294898 0.409244 0.094 Uiso 1 1 calc R U . . .
H20B H 0.064866 0.331645 0.359327 0.094 Uiso 1 1 calc R U . . .
H20C H -0.089227 0.386578 0.369969 0.094 Uiso 1 1 calc R U . . .
C21 C 0.2743(4) 0.43987(19) 0.61313(17) 0.0440(7) Uani 1 1 d . . . . .
H21 H 0.295200 0.477707 0.657210 0.053 Uiso 1 1 calc R U . . .
C22 C 0.2619(4) 0.35846(19) 0.63595(17) 0.0462(7) Uani 1 1 d . . . . .
C23 C 0.2522(4) 0.2867(2) 0.5827(2) 0.0546(9) Uani 1 1 d . . . . .
C24 C 0.2695(4) 0.3349(2) 0.72164(19) 0.0512(8) Uani 1 1 d . . . . .
O1S O 0.3492(5) 0.3737(2) 0.92615(17) 0.0997(11) Uani 1 1 d . . . . .
H1SD H 0.301870 0.347169 0.957974 0.150 Uiso 1 1 calc R U . . .
C1S C 0.5018(8) 0.3870(4) 0.9604(4) 0.131(2) Uani 1 1 d . . . . .
H1SA H 0.518835 0.447197 0.970884 0.197 Uiso 1 1 calc R U . . .
H1SB H 0.573365 0.367593 0.924373 0.197 Uiso 1 1 calc R U . . .
H1SC H 0.525691 0.355894 1.011153 0.197 Uiso 1 1 calc R U . . .

loop_
_atom_site_aniso_label
_atom_site_aniso_U_11
_atom_site_aniso_U_22
_atom_site_aniso_U_33
_atom_site_aniso_U_23
_atom_site_aniso_U_13
_atom_site_aniso_U_12
O1 0.0699(16) 0.0410(12) 0.0361(10) -0.0007(8) -0.0114(10) -0.0122(11)
O2 0.0700(16) 0.0410(13) 0.0445(11) -0.0002(9) -0.0110(10) -0.0108(11)
O3 0.088(2) 0.0513(15) 0.0611(14) 0.0215(11) -0.0026(13) 0.0014(13)
O4 0.128(2) 0.0549(16) 0.0391(11) 0.0080(10) -0.0012(14) -0.0038(16)
N1 0.083(2) 0.0321(13) 0.0347(12) 0.0015(10) -0.0030(13) 0.0024(13)
N2 0.116(3) 0.0491(19) 0.0594(18) -0.0014(14) 0.0118(19) 0.0121(19)
C1 0.067(2) 0.0419(17) 0.0361(14) 0.0018(12) -0.0014(14) 0.0025(16)
C2 0.070(2) 0.0446(19) 0.0432(16) 0.0021(13) -0.0051(16) 0.0052(17)
C3 0.075(3) 0.063(2) 0.0438(17) -0.0006(15) -0.0136(16) 0.000(2)
C4 0.079(3) 0.067(2) 0.0422(17) -0.0097(16) -0.0045(17) -0.003(2)
C5 0.074(3) 0.057(2) 0.0506(18) -0.0111(16) 0.0012(18) 0.0040(19)
C6 0.069(2) 0.052(2) 0.0438(17) 0.0002(14) -0.0061(16) 0.0068(18)
C7 0.054(2) 0.0375(16) 0.0377(14) 0.0037(12) -0.0090(14) 0.0011(14)
C8 0.059(2) 0.055(2) 0.0527(18) 0.0034(15) 0.0048(17) 0.0039(17)
C9 0.098(3) 0.050(2) 0.061(2) -0.0032(17) 0.001(2) 0.018(2)
C10 0.120(4) 0.0372(19) 0.060(2) 0.0065(16) -0.009(2) -0.001(2)
C11 0.084(3) 0.055(2) 0.057(2) 0.0124(17) -0.005(2) -0.018(2)
C12 0.062(2) 0.055(2) 0.0467(17) 0.0066(15) 0.0021(16) 0.0024(17)
C13 0.063(2) 0.0354(16) 0.0352(14) 0.0017(12) -0.0040(14) 0.0023(15)
C14 0.065(2) 0.0356(16) 0.0418(15) 0.0007(12) -0.0016(15) -0.0008(15)
C15 0.055(2) 0.0371(16) 0.0350(14) -0.0017(11) -0.0060(13) -0.0018(14)
C16 0.056(2) 0.0355(16) 0.0370(14) 0.0012(12) -0.0023(14) -0.0004(15)
C17 0.052(2) 0.0330(16) 0.0430(15) -0.0008(12) -0.0027(14) -0.0028(14)
C18 0.061(2) 0.0396(17) 0.0373(14) -0.0018(12) -0.0072(14) -0.0009(15)
C19 0.076(3) 0.0445(19) 0.0500(17) -0.0068(14) -0.0048(17) -0.0162(17)
C20 0.076(3) 0.050(2) 0.0533(18) -0.0106(15) -0.0106(17) -0.0153(18)
C21 0.0491(19) 0.0392(16) 0.0385(14) 0.0014(12) -0.0058(13) 0.0015(14)
C22 0.056(2) 0.0397(16) 0.0402(14) 0.0032(12) -0.0002(14) 0.0026(15)
C23 0.064(2) 0.0446(19) 0.0540(18) 0.0113(15) 0.0069(17) 0.0035(17)
C24 0.059(2) 0.0444(19) 0.0457(16) 0.0118(14) -0.0029(15) 0.0041(16)
O1S 0.106(3) 0.128(3) 0.0596(16) 0.0272(17) -0.0004(17) -0.020(2)
C1S 0.110(5) 0.121(5) 0.166(6) -0.019(4) 0.034(5) -0.035(4)

loop_
_atom_type_symbol
_atom_type_description
_atom_type_scat_dispersion_real
_atom_type_scat_dispersion_imag
_atom_type_scat_source
C C 0.0021 0.0012 'International Tables Vol C Tables 4.2.6.8 and 6.1.1.4'
H H 0.0000 0.0000 'International Tables Vol C Tables 4.2.6.8 and 6.1.1.4'
N N 0.0044 0.0025 'International Tables Vol C Tables 4.2.6.8 and 6.1.1.4'
O O 0.0080 0.0047 'International Tables Vol C Tables 4.2.6.8 and 6.1.1.4'

loop_
_geom_angle_atom_site_label_1
_geom_angle_atom_site_label_2
_geom_angle_atom_site_label_3
_geom_angle
_geom_angle_site_symmetry_1
_geom_angle_site_symmetry_3
_geom_angle_publ_flag
C15 O1 C19 117.9(2) . . ?
C17 O2 C20 118.7(2) . . ?
C24 O4 H4A 109.5 . . ?
C13 N1 C1 121.2(2) . . ?
C13 N1 C7 119.6(2) . . ?
C1 N1 C7 119.0(2) . . ?
C2 C1 C6 119.7(3) . . ?
C2 C1 N1 120.0(3) . . ?
C6 C1 N1 120.2(3) . . ?
C1 C2 C3 119.8(3) . . ?
C1 C2 H2 120.1 . . ?
C3 C2 H2 120.1 . . ?
C4 C3 C2 120.4(3) . . ?
C4 C3 H3 119.8 . . ?
C2 C3 H3 119.8 . . ?
C3 C4 C5 119.9(3) . . ?
C3 C4 H4 120.1 . . ?
C5 C4 H4 120.1 . . ?
C4 C5 C6 120.4(4) . . ?
C4 C5 H5 119.8 . . ?
C6 C5 H5 119.8 . . ?
C1 C6 C5 119.7(3) . . ?
C1 C6 H6 120.1 . . ?
C5 C6 H6 120.1 . . ?
C12 C7 C8 120.0(3) . . ?
C12 C7 N1 120.6(3) . . ?
C8 C7 N1 119.3(3) . . ?
C9 C8 C7 119.7(3) . . ?
C9 C8 H8 120.1 . . ?
C7 C8 H8 120.1 . . ?
C10 C9 C8 120.4(4) . . ?
C10 C9 H9 119.8 . . ?
C8 C9 H9 119.8 . . ?
C11 C10 C9 120.0(4) . . ?
C11 C10 H10 120.0 . . ?
C9 C10 H10 120.0 . . ?
C10 C11 C12 120.2(4) . . ?
C10 C11 H11 119.9 . . ?
C12 C11 H11 119.9 . . ?
C7 C12 C11 119.6(3) . . ?
C7 C12 H12 120.2 . . ?
C11 C12 H12 120.2 . . ?
C18 C13 C14 120.5(3) . . ?
C18 C13 N1 120.8(3) . . ?
C14 C13 N1 118.6(3) . . ?
C15 C14 C13 119.1(3) . . ?
C15 C14 H14 120.5 . . ?
C13 C14 H14 120.5 . . ?
O1 C15 C14 122.6(3) . . ?
O1 C15 C16 114.9(2) . . ?
C14 C15 C16 122.4(3) . . ?
C17 C16 C15 116.3(2) . . ?
C17 C16 C21 125.9(3) . . ?
C15 C16 C21 117.7(3) . . ?
O2 C17 C18 123.2(3) . . ?
O2 C17 C16 114.8(2) . . ?
C18 C17 C16 121.9(3) . . ?
C17 C18 C13 119.7(3) . . ?
C17 C18 H18 120.1 . . ?
C13 C18 H18 120.1 . . ?
O1 C19 H19A 109.5 . . ?
O1 C19 H19B 109.5 . . ?
H19A C19 H19B 109.5 . . ?
O1 C19 H19C 109.5 . . ?
H19A C19 H19C 109.5 . . ?
H19B C19 H19C 109.5 . . ?
O2 C20 H20A 109.5 . . ?
O2 C20 H20B 109.5 . . ?
H20A C20 H20B 109.5 . . ?
O2 C20 H20C 109.5 . . ?
H20A C20 H20C 109.5 . . ?
H20B C20 H20C 109.5 . . ?
C22 C21 C16 133.7(3) . . ?
C22 C21 H21 113.1 . . ?
C16 C21 H21 113.1 . . ?
C21 C22 C23 124.9(3) . . ?
C21 C22 C24 121.6(3) . . ?
C23 C22 C24 113.3(3) . . ?
N2 C23 C22 176.1(4) . . ?
O3 C24 O4 123.8(3) . . ?
O3 C24 C22 123.5(3) . . ?
O4 C24 C22 112.6(3) . . ?
C1S O1S H1SD 109.5 . . ?
O1S C1S H1SA 109.5 . . ?
O1S C1S H1SB 109.5 . . ?
H1SA C1S H1SB 109.5 . . ?
O1S C1S H1SC 109.5 . . ?
H1SA C1S H1SC 109.5 . . ?
H1SB C1S H1SC 109.5 . . ?

loop_
_geom_bond_atom_site_label_1
_geom_bond_atom_site_label_2
_geom_bond_distance
_geom_bond_site_symmetry_2
_geom_bond_publ_flag
O1 C15 1.359(3) . ?
O1 C19 1.427(4) . ?
O2 C17 1.357(4) . ?
O2 C20 1.423(4) . ?
O3 C24 1.199(4) . ?
O4 C24 1.316(4) . ?
O4 H4A 0.8300 . ?
N1 C13 1.394(4) . ?
N1 C1 1.419(4) . ?
N1 C7 1.422(4) . ?
N2 C23 1.131(4) . ?
C1 C2 1.372(4) . ?
C1 C6 1.375(4) . ?
C2 C3 1.384(5) . ?
C2 H2 0.9400 . ?
C3 C4 1.362(5) . ?
C3 H3 0.9400 . ?
C4 C5 1.364(5) . ?
C4 H4 0.9400 . ?
C5 C6 1.384(4) . ?
C5 H5 0.9400 . ?
C6 H6 0.9400 . ?
C7 C12 1.372(4) . ?
C7 C8 1.376(5) . ?
C8 C9 1.371(5) . ?
C8 H8 0.9400 . ?
C9 C10 1.368(6) . ?
C9 H9 0.9400 . ?
C10 C11 1.361(6) . ?
C10 H10 0.9400 . ?
C11 C12 1.385(5) . ?
C11 H11 0.9400 . ?
C12 H12 0.9400 . ?
C13 C18 1.381(4) . ?
C13 C14 1.385(4) . ?
C14 C15 1.376(4) . ?
C14 H14 0.9400 . ?
C15 C16 1.406(4) . ?
C16 C17 1.402(4) . ?
C16 C21 1.436(4) . ?
C17 C18 1.376(4) . ?
C18 H18 0.9400 . ?
C19 H19A 0.9700 . ?
C19 H19B 0.9700 . ?
C19 H19C 0.9700 . ?
C20 H20A 0.9700 . ?
C20 H20B 0.9700 . ?
C20 H20C 0.9700 . ?
C21 C22 1.346(4) . ?
C21 H21 0.9400 . ?
C22 C23 1.432(5) . ?
C22 C24 1.472(4) . ?
O1S C1S 1.314(6) . ?
O1S H1SD 0.8300 . ?
C1S H1SA 0.9700 . ?
C1S H1SB 0.9700 . ?
C1S H1SC 0.9700 . ?

loop_
_geom_hbond_atom_site_label_D
_geom_hbond_atom_site_label_H
_geom_hbond_atom_site_label_A
_geom_hbond_distance_DH
_geom_hbond_distance_HA
_geom_hbond_distance_DA
_geom_hbond_angle_DHA
_geom_hbond_site_symmetry_A
_geom_hbond_publ_flag
O4 H4A O1S 0.83 1.78 2.598(3) 167.0 . yes
C6 H6 O1 0.94 2.62 3.563(4) 178.3 3_666 yes
C19 H19A O3 0.97 2.35 3.219(4) 148.9 2_656 yes
O1S H1SD N2 0.83 1.96 2.763(4) 163.7 4_566 yes

loop_
_geom_torsion_atom_site_label_1
_geom_torsion_atom_site_label_2
_geom_torsion_atom_site_label_3
_geom_torsion_atom_site_label_4
_geom_torsion
_geom_torsion_site_symmetry_1
_geom_torsion_site_symmetry_2
_geom_torsion_site_symmetry_3
_geom_torsion_site_symmetry_4
_geom_torsion_publ_flag
C13 N1 C1 C2 139.0(3) . . . . ?
C7 N1 C1 C2 -35.8(5) . . . . ?
C13 N1 C1 C6 -42.6(5) . . . . ?
C7 N1 C1 C6 142.6(3) . . . . ?
C6 C1 C2 C3 -0.2(5) . . . . ?
N1 C1 C2 C3 178.2(3) . . . . ?
C1 C2 C3 C4 1.0(6) . . . . ?
C2 C3 C4 C5 -0.2(6) . . . . ?
C3 C4 C5 C6 -1.4(6) . . . . ?
C2 C1 C6 C5 -1.3(5) . . . . ?
N1 C1 C6 C5 -179.7(3) . . . . ?
C4 C5 C6 C1 2.1(6) . . . . ?
C13 N1 C7 C12 134.9(3) . . . . ?
C1 N1 C7 C12 -50.2(4) . . . . ?
C13 N1 C7 C8 -47.1(4) . . . . ?
C1 N1 C7 C8 127.8(3) . . . . ?
C12 C7 C8 C9 0.9(5) . . . . ?
N1 C7 C8 C9 -177.0(3) . . . . ?
C7 C8 C9 C10 -0.4(6) . . . . ?
C8 C9 C10 C11 -0.6(6) . . . . ?
C9 C10 C11 C12 1.0(6) . . . . ?
C8 C7 C12 C11 -0.5(5) . . . . ?
N1 C7 C12 C11 177.4(3) . . . . ?
C10 C11 C12 C7 -0.4(5) . . . . ?
C1 N1 C13 C18 -31.3(5) . . . . ?
C7 N1 C13 C18 143.5(3) . . . . ?
C1 N1 C13 C14 150.3(3) . . . . ?
C7 N1 C13 C14 -34.9(5) . . . . ?
C18 C13 C14 C15 0.4(5) . . . . ?
N1 C13 C14 C15 178.9(3) . . . . ?
C19 O1 C15 C14 6.9(5) . . . . ?
C19 O1 C15 C16 -176.0(3) . . . . ?
C13 C14 C15 O1 177.8(3) . . . . ?
C13 C14 C15 C16 0.9(5) . . . . ?
O1 C15 C16 C17 -178.7(3) . . . . ?
C14 C15 C16 C17 -1.6(5) . . . . ?
O1 C15 C16 C21 5.7(4) . . . . ?
C14 C15 C16 C21 -177.2(3) . . . . ?
C20 O2 C17 C18 8.6(5) . . . . ?
C20 O2 C17 C16 -175.0(3) . . . . ?
C15 C16 C17 O2 -175.4(3) . . . . ?
C21 C16 C17 O2 -0.2(5) . . . . ?
C15 C16 C17 C18 1.1(5) . . . . ?
C21 C16 C17 C18 176.3(3) . . . . ?
O2 C17 C18 C13 176.2(3) . . . . ?
C16 C17 C18 C13 0.0(5) . . . . ?
C14 C13 C18 C17 -0.8(5) . . . . ?
N1 C13 C18 C17 -179.3(3) . . . . ?
C17 C16 C21 C22 30.1(6) . . . . ?
C15 C16 C21 C22 -154.8(4) . . . . ?
C16 C21 C22 C23 8.7(6) . . . . ?
C16 C21 C22 C24 -176.0(3) . . . . ?
C21 C22 C24 O3 -179.8(3) . . . . ?
C23 C22 C24 O3 -4.0(5) . . . . ?
C21 C22 C24 O4 -1.0(5) . . . . ?
C23 C22 C24 O4 174.8(3) . . . . ?
